data_4107707
loop_
_publ_author_name
'Daisuke Kiriya'
'Ho-Chol Chang'
'Susumu Kitagawa'

_publ_contact_author_address
;
Department of Synthetic Chemistry and Biological Chemistry
Graduate School of Engineering
Kyoto University
Katsura
Nishikyo-ku
Kyoto
615-8510
Japan
;
_publ_contact_author_email chang@sbchem.kyoto-u.ac.jp
_publ_contact_author_fax +81-75-383-2735
_publ_contact_author_name 'Ho-Chol Chang'
_publ_contact_author_phone +81-75-383-2733
_publ_section_title
;
 Molecule-Based Valence Tautomeric Bistability Synchronized with a
 Macroscopic Crystal-Melt Phase Transition
;
_journal_name_full 'Journal of the American Chemical Society'
_journal_page_first 5515
_journal_page_last 5522
_journal_paper_doi 10.1021/ja711268u
_journal_volume 130
_journal_year 2008
_chemical_formula_sum 'C74 H122 Co N2 O8'
_chemical_formula_weight 1226.67
_chemical_name_systematic
; 
 ? 
;
_space_group_IT_number 2
_symmetry_cell_setting triclinic
_symmetry_space_group_name_Hall '-P 1'
_symmetry_space_group_name_H-M 'P -1'
_atom_sites_solution_hydrogens geom
_atom_sites_solution_primary direct
_atom_sites_solution_secondary difmap
_audit_creation_method SHELXL-97
_cell_angle_alpha 81.84(2)
_cell_angle_beta 71.978(16)
_cell_angle_gamma 86.48(2)
_cell_formula_units_Z 1
_cell_length_a 10.370(4)
_cell_length_b 11.147(5)
_cell_length_c 16.958(6)
_cell_measurement_temperature 213(2)
_cell_volume 1844.9(13)
_computing_structure_refinement 'SHELXL-97 (Sheldrick, 1997)'
_computing_structure_solution SIR97
_diffrn_ambient_temperature 213(2)
_diffrn_measured_fraction_theta_full 0.900
_diffrn_measured_fraction_theta_max 0.900
_diffrn_measurement_device_type CCD
_diffrn_measurement_method \w
_diffrn_radiation_monochromator graphite
_diffrn_radiation_source 'fine-focus sealed tube'
_diffrn_radiation_type MoK\a
_diffrn_radiation_wavelength 0.71070
_diffrn_reflns_av_R_equivalents 0.0269
_diffrn_reflns_av_sigmaI/netI 0.0487
_diffrn_reflns_limit_h_max 12
_diffrn_reflns_limit_h_min -11
_diffrn_reflns_limit_k_max 13
_diffrn_reflns_limit_k_min -12
_diffrn_reflns_limit_l_max 17
_diffrn_reflns_limit_l_min -20
_diffrn_reflns_number 8910
_diffrn_reflns_theta_full 25.00
_diffrn_reflns_theta_max 25.00
_diffrn_reflns_theta_min 3.10
_exptl_absorpt_coefficient_mu 0.284
_exptl_absorpt_correction_T_max 0.9454
_exptl_absorpt_correction_T_min 0.9454
_exptl_absorpt_correction_type empirical
_exptl_crystal_colour purple
_exptl_crystal_density_diffrn 1.104
_exptl_crystal_description block
_exptl_crystal_F_000 671
_exptl_crystal_size_max 0.20
_exptl_crystal_size_mid 0.20
_exptl_crystal_size_min 0.20
_refine_diff_density_max 0.713
_refine_diff_density_min -0.616
_refine_diff_density_rms 0.056
_refine_ls_extinction_method none
_refine_ls_goodness_of_fit_ref 1.064
_refine_ls_hydrogen_treatment constr
_refine_ls_matrix_type full
_refine_ls_number_parameters 393
_refine_ls_number_reflns 5856
_refine_ls_number_restraints 0
_refine_ls_restrained_S_all 1.064
_refine_ls_R_factor_all 0.0614
_refine_ls_R_factor_gt 0.0564
_refine_ls_shift/su_max 0.008
_refine_ls_shift/su_mean 0.001
_refine_ls_structure_factor_coef Fsqd
_refine_ls_weighting_details 'calc w=1/[\s^2^(Fo^2^)+(0.0959P)^2^+0.4930P] where P=(Fo^2^+2Fc^2^)/3'
_refine_ls_weighting_scheme calc
_refine_ls_wR_factor_gt 0.1554
_refine_ls_wR_factor_ref 0.1623
_reflns_number_gt 5148
_reflns_number_total 5856
_reflns_threshold_expression >2sigma(I)
_cod_data_source_file ja711268u-file001.cif
_cod_data_source_block CoC9Opy
_cod_original_cell_volume 1844.8(12)
_cod_database_code 4107707

loop_
_symmetry_equiv_pos_as_xyz
'x, y, z'
'-x, -y, -z'

loop_
_atom_site_label
_atom_site_type_symbol
_atom_site_fract_x
_atom_site_fract_y
_atom_site_fract_z
_atom_site_U_iso_or_equiv
_atom_site_adp_type
_atom_site_occupancy
_atom_site_symmetry_multiplicity
_atom_site_calc_flag
_atom_site_refinement_flags
Co1 Co 0.5000 0.5000 0.5000 0.02409(16) Uani 1 2 d S
O1 O 0.63051(15) 0.51263(14) 0.39469(10) 0.0268(4) Uani 1 1 d .
O2 O 0.62893(15) 0.40794(14) 0.54006(9) 0.0263(4) Uani 1 1 d .
C1 C 0.7456(2) 0.4565(2) 0.39841(14) 0.0254(5) Uani 1 1 d .
C2 C 0.8606(2) 0.4502(2) 0.32739(15) 0.0299(5) Uani 1 1 d .
C3 C 0.9724(2) 0.3896(2) 0.34251(16) 0.0359(6) Uani 1 1 d .
H1 H 1.0506 0.3816 0.2971 0.043 Uiso 1 1 calc R
C4 C 0.9740(2) 0.3395(2) 0.42276(17) 0.0368(6) Uani 1 1 d .
H2 H 1.0546 0.3017 0.4288 0.044 Uiso 1 1 calc R
C5 C 0.8640(2) 0.3427(2) 0.49334(15) 0.0298(5) Uani 1 1 d .
C6 C 0.7460(2) 0.4007(2) 0.47990(15) 0.0264(5) Uani 1 1 d .
C7 C 0.8588(3) 0.5091(2) 0.24014(15) 0.0348(6) Uani 1 1 d .
C8 C 0.9914(3) 0.4822(3) 0.17263(18) 0.0591(9) Uani 1 1 d .
H3 H 0.9864 0.5190 0.1182 0.089 Uiso 1 1 calc R
H4 H 1.0044 0.3953 0.1729 0.089 Uiso 1 1 calc R
H5 H 1.0670 0.5155 0.1841 0.089 Uiso 1 1 calc R
C9 C 0.7426(3) 0.4595(3) 0.21757(17) 0.0473(7) Uani 1 1 d .
H6 H 0.6570 0.4776 0.2581 0.071 Uiso 1 1 calc R
H7 H 0.7541 0.3725 0.2179 0.071 Uiso 1 1 calc R
H8 H 0.7429 0.4971 0.1623 0.071 Uiso 1 1 calc R
C10 C 0.8412(3) 0.6458(2) 0.23978(18) 0.0452(7) Uani 1 1 d .
H9 H 0.7556 0.6640 0.2803 0.068 Uiso 1 1 calc R
H10 H 0.8416 0.6836 0.1845 0.068 Uiso 1 1 calc R
H11 H 0.9151 0.6770 0.2542 0.068 Uiso 1 1 calc R
C11 C 0.8667(2) 0.2858(2) 0.58065(16) 0.0338(6) Uani 1 1 d .
C12 C 1.0118(3) 0.2528(3) 0.5814(2) 0.0574(9) Uani 1 1 d .
H12 H 1.0112 0.2212 0.6378 0.086 Uiso 1 1 calc R
H13 H 1.0671 0.3245 0.5622 0.086 Uiso 1 1 calc R
H14 H 1.0490 0.1917 0.5446 0.086 Uiso 1 1 calc R
C13 C 0.7838(3) 0.1716(3) 0.60685(19) 0.0494(8) Uani 1 1 d .
H15 H 0.6926 0.1906 0.6040 0.074 Uiso 1 1 calc R
H16 H 0.7798 0.1390 0.6637 0.074 Uiso 1 1 calc R
H17 H 0.8258 0.1122 0.5696 0.074 Uiso 1 1 calc R
C14 C 0.8077(3) 0.3726(3) 0.64584(19) 0.0505(8) Uani 1 1 d .
H18 H 0.7122 0.3877 0.6517 0.076 Uiso 1 1 calc R
H19 H 0.8557 0.4485 0.6280 0.076 Uiso 1 1 calc R
H20 H 0.8177 0.3366 0.6992 0.076 Uiso 1 1 calc R
N1 N 0.56594(19) 0.64640(18) 0.52287(12) 0.0264(4) Uani 1 1 d .
C15 C 0.5903(2) 0.6471(2) 0.59607(14) 0.0296(5) Uani 1 1 d .
H21 H 0.5734 0.5773 0.6357 0.035 Uiso 1 1 calc R
C16 C 0.6394(2) 0.7481(2) 0.61373(15) 0.0304(5) Uani 1 1 d .
C17 C 0.6636(2) 0.8516(2) 0.55531(15) 0.0338(6) Uani 1 1 d .
H22 H 0.6967 0.9219 0.5666 0.041 Uiso 1 1 calc R
C18 C 0.6381(2) 0.8488(2) 0.48075(15) 0.0319(6) Uani 1 1 d .
C19 C 0.5893(2) 0.7441(2) 0.46599(15) 0.0289(5) Uani 1 1 d .
H23 H 0.5724 0.7421 0.4149 0.035 Uiso 1 1 calc R
O3 O 0.66810(19) 0.75616(17) 0.68572(11) 0.0394(4) Uani 1 1 d .
C20 C 0.6298(3) 0.6587(2) 0.75219(15) 0.0378(6) Uani 1 1 d .
H24 H 0.6797 0.5843 0.7352 0.045 Uiso 1 1 calc R
H25 H 0.5325 0.6440 0.7669 0.045 Uiso 1 1 calc R
C21 C 0.6633(3) 0.6945(3) 0.82562(15) 0.0382(6) Uani 1 1 d .
H26 H 0.6129 0.7691 0.8415 0.046 Uiso 1 1 calc R
H27 H 0.7603 0.7117 0.8091 0.046 Uiso 1 1 calc R
C22 C 0.6293(3) 0.5972(3) 0.90085(17) 0.0452(7) Uani 1 1 d .
H28 H 0.6768 0.5216 0.8843 0.054 Uiso 1 1 calc R
H29 H 0.5317 0.5824 0.9187 0.054 Uiso 1 1 calc R
C23 C 0.6683(3) 0.6309(3) 0.97456(18) 0.0515(8) Uani 1 1 d .
H30 H 0.6575 0.5598 1.0171 0.062 Uiso 1 1 calc R
H31 H 0.7643 0.6523 0.9553 0.062 Uiso 1 1 calc R
C24 C 0.5852(4) 0.7352(3) 1.01430(19) 0.0596(9) Uani 1 1 d .
H32 H 0.6013 0.8081 0.9730 0.072 Uiso 1 1 calc R
H33 H 0.4887 0.7164 1.0299 0.072 Uiso 1 1 calc R
C25 C 0.6178(4) 0.7616(3) 1.0908(2) 0.0645(9) Uani 1 1 d .
H34 H 0.5982 0.6895 1.1327 0.077 Uiso 1 1 calc R
H35 H 0.7152 0.7763 1.0754 0.077 Uiso 1 1 calc R
C26 C 0.5416(4) 0.8683(3) 1.1300(2) 0.0655(10) Uani 1 1 d .
H36 H 0.4441 0.8555 1.1435 0.079 Uiso 1 1 calc R
H37 H 0.5644 0.9413 1.0892 0.079 Uiso 1 1 calc R
C27 C 0.5720(4) 0.8893(4) 1.2086(2) 0.0707(10) Uani 1 1 d .
H38 H 0.5408 0.8196 1.2513 0.085 Uiso 1 1 calc R
H39 H 0.6705 0.8938 1.1964 0.085 Uiso 1 1 calc R
C28 C 0.5076(4) 1.0016(3) 1.2432(2) 0.0707(10) Uani 1 1 d .
H40 H 0.5472 1.0720 1.2046 0.106 Uiso 1 1 calc R
H41 H 0.5228 1.0044 1.2965 0.106 Uiso 1 1 calc R
H42 H 0.4109 1.0013 1.2510 0.106 Uiso 1 1 calc R
O4 O 0.6577(2) 0.94168(16) 0.41725(11) 0.0447(5) Uani 1 1 d .
C29 C 0.7213(3) 1.0478(2) 0.42622(18) 0.0461(7) Uani 1 1 d .
H43 H 0.8075 1.0253 0.4372 0.055 Uiso 1 1 calc R
H44 H 0.6625 1.0865 0.4733 0.055 Uiso 1 1 calc R
C30 C 0.7454(4) 1.1330(3) 0.3477(2) 0.0583(9) Uani 1 1 d .
H45 H 0.7821 1.2079 0.3555 0.070 Uiso 1 1 calc R
H46 H 0.6580 1.1537 0.3379 0.070 Uiso 1 1 calc R
C31 C 0.8406(4) 1.0871(4) 0.2704(2) 0.0704(10) Uani 1 1 d .
H47 H 0.8098 1.0074 0.2665 0.085 Uiso 1 1 calc R
H48 H 0.8326 1.1418 0.2214 0.085 Uiso 1 1 calc R
C32 C 0.9876(4) 1.0755(3) 0.2655(3) 0.0750(11) Uani 1 1 d .
H49 H 0.9987 1.0084 0.3070 0.090 Uiso 1 1 calc R
H50 H 1.0143 1.1499 0.2805 0.090 Uiso 1 1 calc R
C33 C 1.0839(4) 1.0534(5) 0.1792(3) 0.0936(14) Uani 1 1 d .
H51 H 1.0737 1.1214 0.1380 0.112 Uiso 1 1 calc R
H52 H 1.1774 1.0534 0.1812 0.112 Uiso 1 1 calc R
C34 C 1.0640(5) 0.9442(4) 0.1511(3) 0.1010(15) Uani 1 1 d .
H53 H 0.9703 0.9444 0.1495 0.121 Uiso 1 1 calc R
H54 H 1.0740 0.8765 0.1926 0.121 Uiso 1 1 calc R
C35 C 1.1598(4) 0.9195(5) 0.0643(3) 0.0898(13) Uani 1 1 d .
H55 H 1.1472 0.9850 0.0220 0.108 Uiso 1 1 calc R
H56 H 1.2538 0.9219 0.0648 0.108 Uiso 1 1 calc R
C36 C 1.1390(6) 0.8027(5) 0.0390(3) 0.127(2) Uani 1 1 d .
H57 H 1.1520 0.7382 0.0817 0.153 Uiso 1 1 calc R
H58 H 1.0440 0.8007 0.0403 0.153 Uiso 1 1 calc R
C37 C 1.2234(6) 0.7724(6) -0.0425(3) 0.131(2) Uani 1 1 d .
H59 H 1.2206 0.8392 -0.0854 0.196 Uiso 1 1 calc R
H60 H 1.1895 0.7001 -0.0545 0.196 Uiso 1 1 calc R
H61 H 1.3162 0.7578 -0.0416 0.196 Uiso 1 1 calc R

loop_
_atom_site_aniso_label
_atom_site_aniso_U_11
_atom_site_aniso_U_22
_atom_site_aniso_U_33
_atom_site_aniso_U_23
_atom_site_aniso_U_13
_atom_site_aniso_U_12
Co1 0.0231(3) 0.0251(3) 0.0263(3) -0.00493(17) -0.00988(19) -0.00074(18)
O1 0.0251(8) 0.0290(9) 0.0281(8) -0.0063(7) -0.0096(7) -0.0003(7)
O2 0.0232(8) 0.0284(9) 0.0286(8) -0.0051(6) -0.0094(7) 0.0003(7)
C1 0.0217(12) 0.0228(11) 0.0339(13) -0.0062(9) -0.0100(10) -0.0028(9)
C2 0.0261(12) 0.0303(13) 0.0333(13) -0.0059(10) -0.0079(10) -0.0026(10)
C3 0.0243(13) 0.0391(15) 0.0405(15) -0.0082(11) -0.0023(11) -0.0029(11)
C4 0.0243(13) 0.0383(15) 0.0484(16) -0.0040(12) -0.0132(12) 0.0034(11)
C5 0.0261(12) 0.0265(12) 0.0394(14) -0.0042(10) -0.0136(11) -0.0006(10)
C6 0.0231(12) 0.0238(12) 0.0345(13) -0.0078(9) -0.0095(10) -0.0033(9)
C7 0.0319(13) 0.0400(15) 0.0291(13) -0.0020(11) -0.0053(11) -0.0012(11)
C8 0.0478(18) 0.081(2) 0.0347(16) 0.0014(15) 0.0009(13) 0.0105(16)
C9 0.0546(18) 0.0585(19) 0.0334(14) -0.0074(13) -0.0182(13) -0.0069(14)
C10 0.0521(17) 0.0414(16) 0.0404(15) 0.0062(12) -0.0156(13) -0.0060(13)
C11 0.0290(13) 0.0331(14) 0.0431(15) -0.0023(11) -0.0177(12) 0.0014(10)
C12 0.0413(17) 0.076(2) 0.0565(19) 0.0052(16) -0.0255(15) 0.0103(16)
C13 0.065(2) 0.0404(16) 0.0500(17) 0.0078(13) -0.0312(16) -0.0134(14)
C14 0.064(2) 0.0493(18) 0.0494(18) -0.0131(14) -0.0323(16) 0.0089(15)
N1 0.0231(10) 0.0289(10) 0.0285(10) -0.0049(8) -0.0091(8) -0.0002(8)
C15 0.0282(12) 0.0319(13) 0.0285(12) -0.0041(10) -0.0085(10) -0.0006(10)
C16 0.0289(12) 0.0351(13) 0.0304(13) -0.0115(10) -0.0098(10) -0.0038(10)
C17 0.0354(14) 0.0309(13) 0.0361(14) -0.0102(10) -0.0084(11) -0.0071(11)
C18 0.0334(13) 0.0274(13) 0.0339(13) -0.0036(10) -0.0081(11) -0.0056(10)
C19 0.0290(12) 0.0289(12) 0.0307(13) -0.0048(10) -0.0110(10) -0.0027(10)
O3 0.0498(11) 0.0413(11) 0.0331(10) -0.0082(8) -0.0178(9) -0.0116(9)
C20 0.0412(15) 0.0429(15) 0.0331(14) -0.0077(11) -0.0140(12) -0.0081(12)
C21 0.0400(15) 0.0466(16) 0.0317(14) -0.0124(11) -0.0128(12) -0.0027(12)
C22 0.0484(17) 0.0490(17) 0.0387(15) -0.0081(13) -0.0122(13) -0.0037(13)
C23 0.0576(19) 0.062(2) 0.0356(15) -0.0057(14) -0.0152(14) -0.0018(15)
C24 0.067(2) 0.073(2) 0.0433(18) -0.0144(16) -0.0228(16) 0.0086(18)
C25 0.075(2) 0.080(3) 0.0433(18) -0.0156(17) -0.0247(17) 0.0108(19)
C26 0.077(2) 0.070(2) 0.054(2) -0.0123(17) -0.0284(19) 0.0154(19)
C27 0.083(3) 0.074(3) 0.064(2) -0.0221(19) -0.033(2) 0.019(2)
C28 0.074(2) 0.071(3) 0.069(2) -0.0193(19) -0.022(2) 0.009(2)
O4 0.0693(13) 0.0284(10) 0.0392(10) 0.0016(8) -0.0201(10) -0.0177(9)
C29 0.0626(19) 0.0295(14) 0.0475(16) -0.0074(12) -0.0149(14) -0.0149(13)
C30 0.072(2) 0.0358(16) 0.068(2) 0.0030(15) -0.0241(18) -0.0117(15)
C31 0.077(3) 0.070(2) 0.056(2) -0.0033(18) -0.0066(19) -0.021(2)
C32 0.093(3) 0.052(2) 0.084(3) -0.0136(19) -0.030(2) 0.001(2)
C33 0.072(3) 0.101(4) 0.107(4) -0.031(3) -0.015(3) -0.019(2)
C34 0.100(3) 0.084(3) 0.103(4) -0.024(3) 0.000(3) -0.021(3)
C35 0.081(3) 0.107(4) 0.076(3) -0.018(3) -0.012(2) -0.006(3)
C36 0.145(5) 0.113(5) 0.099(4) -0.035(3) 0.014(4) -0.035(4)
C37 0.126(4) 0.183(6) 0.093(4) -0.058(4) -0.039(3) 0.035(4)

loop_
_atom_type_symbol
_atom_type_description
_atom_type_scat_dispersion_real
_atom_type_scat_dispersion_imag
_atom_type_scat_source
C C 0.0033 0.0016 'International Tables Vol C Tables 4.2.6.8 and 6.1.1.4'
H H 0.0000 0.0000 'International Tables Vol C Tables 4.2.6.8 and 6.1.1.4'
N N 0.0061 0.0033 'International Tables Vol C Tables 4.2.6.8 and 6.1.1.4'
O O 0.0106 0.0060 'International Tables Vol C Tables 4.2.6.8 and 6.1.1.4'
Co Co 0.3494 0.9721 'International Tables Vol C Tables 4.2.6.8 and 6.1.1.4'

loop_
_geom_angle_atom_site_label_1
_geom_angle_atom_site_label_2
_geom_angle_atom_site_label_3
_geom_angle
_geom_angle_site_symmetry_1
_geom_angle_site_symmetry_3
O1 Co1 O2 93.23(7) . 2_666
O1 Co1 O1 180.0 . 2_666
O2 Co1 O1 86.77(7) 2_666 2_666
O1 Co1 O2 86.77(7) . .
O2 Co1 O2 179.999(1) 2_666 .
O1 Co1 O2 93.23(7) 2_666 .
O1 Co1 N1 89.73(8) . 2_666
O2 Co1 N1 90.02(8) 2_666 2_666
O1 Co1 N1 90.27(8) 2_666 2_666
O2 Co1 N1 89.98(8) . 2_666
O1 Co1 N1 90.27(8) . .
O2 Co1 N1 89.98(8) 2_666 .
O1 Co1 N1 89.73(8) 2_666 .
O2 Co1 N1 90.02(8) . .
N1 Co1 N1 180.0 2_666 .
C1 O1 Co1 111.24(13) . .
C6 O2 Co1 111.32(14) . .
O1 C1 C2 123.1(2) . .
O1 C1 C6 115.4(2) . .
C2 C1 C6 121.5(2) . .
C3 C2 C1 115.5(2) . .
C3 C2 C7 123.3(2) . .
C1 C2 C7 121.2(2) . .
C2 C3 C4 122.7(2) . .
C5 C4 C3 123.6(2) . .
C4 C5 C6 115.4(2) . .
C4 C5 C11 123.0(2) . .
C6 C5 C11 121.6(2) . .
O2 C6 C5 123.6(2) . .
O2 C6 C1 115.1(2) . .
C5 C6 C1 121.2(2) . .
C10 C7 C9 109.7(2) . .
C10 C7 C2 109.1(2) . .
C9 C7 C2 110.3(2) . .
C10 C7 C8 108.8(2) . .
C9 C7 C8 107.5(2) . .
C2 C7 C8 111.4(2) . .
C13 C11 C12 108.6(2) . .
C13 C11 C14 108.4(2) . .
C12 C11 C14 107.5(2) . .
C13 C11 C5 109.5(2) . .
C12 C11 C5 111.1(2) . .
C14 C11 C5 111.6(2) . .
C19 N1 C15 120.4(2) . .
C19 N1 Co1 120.33(16) . .
C15 N1 Co1 119.25(16) . .
N1 C15 C16 120.9(2) . .
O3 C16 C15 124.7(2) . .
O3 C16 C17 115.6(2) . .
C15 C16 C17 119.6(2) . .
C18 C17 C16 118.4(2) . .
O4 C18 C17 125.5(2) . .
O4 C18 C19 115.0(2) . .
C17 C18 C19 119.5(2) . .
N1 C19 C18 121.1(2) . .
C16 O3 C20 118.24(19) . .
O3 C20 C21 107.3(2) . .
C20 C21 C22 112.8(2) . .
C21 C22 C23 113.1(2) . .
C24 C23 C22 113.8(3) . .
C25 C24 C23 113.2(3) . .
C26 C25 C24 114.9(3) . .
C25 C26 C27 113.7(3) . .
C28 C27 C26 114.0(3) . .
C18 O4 C29 116.9(2) . .
O4 C29 C30 108.6(2) . .
C29 C30 C31 115.6(3) . .
C32 C31 C30 116.5(3) . .
C31 C32 C33 114.6(3) . .
C34 C33 C32 115.4(4) . .
C33 C34 C35 116.5(4) . .
C36 C35 C34 114.7(4) . .
C37 C36 C35 118.5(5) . .

loop_
_geom_bond_atom_site_label_1
_geom_bond_atom_site_label_2
_geom_bond_distance
_geom_bond_site_symmetry_2
Co1 O1 1.8701(17) .
Co1 O2 1.8703(15) 2_666
Co1 O1 1.8702(17) 2_666
Co1 O2 1.8703(15) .
Co1 N1 1.939(2) 2_666
Co1 N1 1.939(2) .
O1 C1 1.328(3) .
O2 C6 1.329(3) .
C1 C2 1.415(3) .
C1 C6 1.434(3) .
C2 C3 1.380(4) .
C2 C7 1.536(3) .
C3 C4 1.401(4) .
C4 C5 1.378(4) .
C5 C6 1.415(3) .
C5 C11 1.533(3) .
C7 C10 1.524(4) .
C7 C9 1.527(4) .
C7 C8 1.537(4) .
C11 C13 1.515(4) .
C11 C12 1.530(4) .
C11 C14 1.531(4) .
N1 C19 1.329(3) .
N1 C15 1.342(3) .
C15 C16 1.370(3) .
C16 O3 1.359(3) .
C16 C17 1.391(3) .
C17 C18 1.374(3) .
C18 O4 1.359(3) .
C18 C19 1.383(3) .
O3 C20 1.428(3) .
C20 C21 1.502(3) .
C21 C22 1.518(4) .
C22 C23 1.527(4) .
C23 C24 1.514(4) .
C24 C25 1.508(4) .
C25 C26 1.505(5) .
C26 C27 1.513(4) .
C27 C28 1.490(5) .
O4 C29 1.437(3) .
C29 C30 1.484(4) .
C30 C31 1.511(5) .
C31 C32 1.499(5) .
C32 C33 1.538(6) .
C33 C34 1.417(6) .
C34 C35 1.552(6) .
C35 C36 1.475(6) .
C36 C37 1.462(6) .

loop_
_geom_torsion_atom_site_label_1
_geom_torsion_atom_site_label_2
_geom_torsion_atom_site_label_3
_geom_torsion_atom_site_label_4
_geom_torsion
_geom_torsion_site_symmetry_1
O2 Co1 O1 C1 178.70(14) 2_666
O1 Co1 O1 C1 -6(17) 2_666
O2 Co1 O1 C1 -1.30(14) .
N1 Co1 O1 C1 -91.30(15) 2_666
N1 Co1 O1 C1 88.70(15) .
O1 Co1 O2 C6 2.92(14) .
O2 Co1 O2 C6 -101(43) 2_666
O1 Co1 O2 C6 -177.08(14) 2_666
N1 Co1 O2 C6 92.65(15) 2_666
N1 Co1 O2 C6 -87.36(15) .
Co1 O1 C1 C2 178.88(18) .
Co1 O1 C1 C6 -0.5(2) .
O1 C1 C2 C3 179.3(2) .
C6 C1 C2 C3 -1.4(3) .
O1 C1 C2 C7 0.0(4) .
C6 C1 C2 C7 179.4(2) .
C1 C2 C3 C4 -1.3(4) .
C7 C2 C3 C4 178.0(2) .
C2 C3 C4 C5 2.0(4) .
C3 C4 C5 C6 0.1(4) .
C3 C4 C5 C11 179.0(2) .
Co1 O2 C6 C5 176.18(18) .
Co1 O2 C6 C1 -3.9(2) .
C4 C5 C6 O2 177.2(2) .
C11 C5 C6 O2 -1.8(4) .
C4 C5 C6 C1 -2.8(3) .
C11 C5 C6 C1 178.3(2) .
O1 C1 C6 O2 3.0(3) .
C2 C1 C6 O2 -176.41(19) .
O1 C1 C6 C5 -177.08(19) .
C2 C1 C6 C5 3.5(3) .
C3 C2 C7 C10 -115.3(3) .
C1 C2 C7 C10 63.9(3) .
C3 C2 C7 C9 124.1(3) .
C1 C2 C7 C9 -56.7(3) .
C3 C2 C7 C8 4.8(4) .
C1 C2 C7 C8 -176.0(2) .
C4 C5 C11 C13 -107.1(3) .
C6 C5 C11 C13 71.7(3) .
C4 C5 C11 C12 12.8(4) .
C6 C5 C11 C12 -168.4(2) .
C4 C5 C11 C14 132.8(3) .
C6 C5 C11 C14 -48.4(3) .
O1 Co1 N1 C19 46.76(18) .
O2 Co1 N1 C19 -46.47(18) 2_666
O1 Co1 N1 C19 -133.24(18) 2_666
O2 Co1 N1 C19 133.53(18) .
N1 Co1 N1 C19 170(15) 2_666
O1 Co1 N1 C15 -131.90(17) .
O2 Co1 N1 C15 134.86(18) 2_666
O1 Co1 N1 C15 48.09(17) 2_666
O2 Co1 N1 C15 -45.14(18) .
N1 Co1 N1 C15 -9(15) 2_666
C19 N1 C15 C16 0.1(3) .
Co1 N1 C15 C16 178.73(17) .
N1 C15 C16 O3 -179.3(2) .
N1 C15 C16 C17 0.4(4) .
O3 C16 C17 C18 179.2(2) .
C15 C16 C17 C18 -0.5(4) .
C16 C17 C18 O4 -179.3(2) .
C16 C17 C18 C19 0.1(4) .
C15 N1 C19 C18 -0.4(3) .
Co1 N1 C19 C18 -179.09(17) .
O4 C18 C19 N1 179.9(2) .
C17 C18 C19 N1 0.3(4) .
C15 C16 O3 C20 -7.9(4) .
C17 C16 O3 C20 172.4(2) .
C16 O3 C20 C21 -175.8(2) .
O3 C20 C21 C22 -179.1(2) .
C20 C21 C22 C23 177.7(2) .
C21 C22 C23 C24 67.6(4) .
C22 C23 C24 C25 175.8(3) .
C23 C24 C25 C26 177.5(3) .
C24 C25 C26 C27 177.6(3) .
C25 C26 C27 C28 174.3(4) .
C17 C18 O4 C29 5.7(4) .
C19 C18 O4 C29 -173.8(2) .
C18 O4 C29 C30 174.6(3) .
O4 C29 C30 C31 -62.6(4) .
C29 C30 C31 C32 -70.7(4) .
C30 C31 C32 C33 -168.4(3) .
C31 C32 C33 C34 -62.5(6) .
C32 C33 C34 C35 180.0(4) .
C33 C34 C35 C36 177.7(5) .
C34 C35 C36 C37 179.2(5) .
